data_4512899
loop_
_publ_author_name
'Hu, Jin-Song'
'Huang, Xin-Hua'
'Pan, Cheng-Ling'
'Zhang, Lei'

_publ_section_title
;
 Photochemical and Magnetic Properties of Seven New Metal--Organic
 Frameworks Constructed by Flexible Tetrapyridines and V-Shaped
 Polycarboxylate Acids
;
_journal_issue 5
_journal_name_full 'Crystal Growth &amp; Design'
_journal_page_first 2272
_journal_paper_doi 10.1021/acs.cgd.5b00067
_journal_volume 15
_journal_year 2015
_chemical_formula_sum 'C57 H50 Cd2 N6 O12'
_chemical_formula_weight 1235.85
_chemical_name_systematic
; 
 ? 
;
_space_group_IT_number 15
_symmetry_cell_setting monoclinic
_symmetry_space_group_name_Hall '-C 2yc'
_symmetry_space_group_name_H-M 'C 1 2/c 1'
_atom_sites_solution_hydrogens geom
_atom_sites_solution_primary direct
_atom_sites_solution_secondary difmap
_audit_creation_method SHELXL-97
_cell_angle_alpha 90.00
_cell_angle_beta 99.472(2)
_cell_angle_gamma 90.00
_cell_formula_units_Z 8
_cell_length_a 21.6968(19)
_cell_length_b 18.6750(17)
_cell_length_c 35.580(3)
_cell_measurement_temperature 293(2)
_cell_volume 14220(2)
_computing_structure_refinement 'SHELXL-97 (Sheldrick, 1997)'
_computing_structure_solution 'SHELXS-97 (Sheldrick, 1990)'
_diffrn_ambient_temperature 293(2)
_diffrn_measured_fraction_theta_full 0.997
_diffrn_measured_fraction_theta_max 0.997
_diffrn_radiation_monochromator graphite
_diffrn_radiation_source 'fine-focus sealed tube'
_diffrn_radiation_type MoK\a
_diffrn_radiation_wavelength 0.71073
_diffrn_reflns_av_R_equivalents 0.0838
_diffrn_reflns_av_sigmaI/netI 0.0900
_diffrn_reflns_limit_h_max 26
_diffrn_reflns_limit_h_min -26
_diffrn_reflns_limit_k_max 22
_diffrn_reflns_limit_k_min -15
_diffrn_reflns_limit_l_max 43
_diffrn_reflns_limit_l_min -41
_diffrn_reflns_number 36448
_diffrn_reflns_theta_full 25.50
_diffrn_reflns_theta_max 25.50
_diffrn_reflns_theta_min 1.75
_exptl_absorpt_coefficient_mu 0.650
_exptl_crystal_colour colorless
_exptl_crystal_density_diffrn 1.155
_exptl_crystal_density_method 'not measured'
_exptl_crystal_description block
_exptl_crystal_F_000 5008.0
_exptl_crystal_size_max 0.22
_exptl_crystal_size_mid 0.18
_exptl_crystal_size_min 0.15
_platon_squeeze_details
;
;
_refine_diff_density_max 0.802
_refine_diff_density_min -0.397
_refine_diff_density_rms 0.083
_refine_ls_extinction_method none
_refine_ls_goodness_of_fit_ref 0.928
_refine_ls_hydrogen_treatment constr
_refine_ls_matrix_type full
_refine_ls_number_parameters 707
_refine_ls_number_reflns 13219
_refine_ls_number_restraints 513
_refine_ls_restrained_S_all 0.954
_refine_ls_R_factor_all 0.0925
_refine_ls_R_factor_gt 0.0582
_refine_ls_shift/su_max 0.038
_refine_ls_shift/su_mean 0.002
_refine_ls_structure_factor_coef Fsqd
_refine_ls_weighting_details 'calc w=1/[\s^2^(Fo^2^)+(0.0578P)^2^+0.0000P] where P=(Fo^2^+2Fc^2^)/3'
_refine_ls_weighting_scheme calc
_refine_ls_wR_factor_gt 0.1344
_refine_ls_wR_factor_ref 0.1441
_reflns_number_gt 7810
_reflns_number_total 13219
_reflns_threshold_expression >2sigma(I)
_cod_data_source_file cg5b00067_si_002.cif
_cod_data_source_block 5
_cod_depositor_comments 'Adding full bibliography for 4512895--4512901.cif.'
_cod_original_sg_symbol_H-M 'C 2/c'
_cod_database_code 4512899

loop_
_symmetry_equiv_pos_as_xyz
'x, y, z'
'-x, y, -z+1/2'
'x+1/2, y+1/2, z'
'-x+1/2, y+1/2, -z+1/2'
'-x, -y, -z'
'x, -y, z-1/2'
'-x+1/2, -y+1/2, -z'
'x+1/2, -y+1/2, z-1/2'

loop_
_atom_site_label
_atom_site_type_symbol
_atom_site_fract_x
_atom_site_fract_y
_atom_site_fract_z
_atom_site_U_iso_or_equiv
_atom_site_adp_type
_atom_site_occupancy
_atom_site_symmetry_multiplicity
_atom_site_calc_flag
_atom_site_refinement_flags
_atom_site_disorder_assembly
_atom_site_disorder_group
C1 C 0.6929(3) 0.0249(3) -0.0211(2) 0.0707(16) Uani 1 1 d U . .
C2 C 0.7282(3) -0.0227(3) -0.04399(19) 0.0708(16) Uani 1 1 d U . .
C3 C 0.7030(3) -0.0516(4) -0.07839(19) 0.0847(19) Uani 1 1 d U . .
H3 H 0.6606 -0.0457 -0.0874 0.102 Uiso 1 1 calc R . .
C4 C 0.7392(3) -0.0895(4) -0.10008(19) 0.100(2) Uani 1 1 d U . .
H4 H 0.7212 -0.1084 -0.1235 0.120 Uiso 1 1 calc R . .
C5 C 0.8026(3) -0.0994(4) -0.0869(2) 0.0937(19) Uani 1 1 d U A .
C6 C 0.8283(3) -0.0722(3) -0.0522(2) 0.0833(18) Uani 1 1 d U . .
H6 H 0.8701 -0.0806 -0.0425 0.100 Uiso 1 1 calc R . .
C7 C 0.7919(3) -0.0321(3) -0.0315(2) 0.0828(18) Uani 1 1 d U . .
H7 H 0.8105 -0.0110 -0.0088 0.099 Uiso 1 1 calc R . .
C8 C 0.8258(4) -0.1429(6) -0.1499(3) 0.129(2) Uani 0.50 1 d PDU A 1
H8A H 0.7989 -0.1036 -0.1600 0.155 Uiso 0.50 1 calc PR A 1
H8B H 0.8642 -0.1393 -0.1604 0.155 Uiso 0.50 1 calc PR A 1
C9 C 0.7975(7) -0.2047(9) -0.1611(5) 0.133(5) Uani 0.50 1 d PDU A 1
H9A H 0.8264 -0.2436 -0.1549 0.199 Uiso 0.50 1 calc PR A 1
H9B H 0.7837 -0.2036 -0.1882 0.199 Uiso 0.50 1 calc PR A 1
H9C H 0.7622 -0.2114 -0.1484 0.199 Uiso 0.50 1 calc PR A 1
C10 C 0.8912(3) -0.1753(5) -0.0904(2) 0.101(2) Uani 1 1 d U A .
C11 C 0.9504(3) -0.1678(4) -0.0985(2) 0.105(2) Uani 1 1 d U . .
H11 H 0.9572 -0.1364 -0.1178 0.125 Uiso 1 1 calc R . .
C12 C 0.9993(3) -0.2048(4) -0.0793(2) 0.093(2) Uani 1 1 d U . .
H12 H 1.0388 -0.1983 -0.0858 0.112 Uiso 1 1 calc R . .
C13 C 0.9924(3) -0.2510(3) -0.0511(2) 0.0710(16) Uani 1 1 d U . .
C14 C 1.0454(3) -0.2913(4) -0.0296(2) 0.0769(17) Uani 1 1 d U . .
C15 C 0.9332(3) -0.2595(4) -0.0424(2) 0.092(2) Uani 1 1 d U . .
H15 H 0.9263 -0.2914 -0.0235 0.110 Uiso 1 1 calc R . .
C16 C 0.8838(3) -0.2203(4) -0.0622(2) 0.097(2) Uani 1 1 d U . .
H16 H 0.8443 -0.2255 -0.0557 0.117 Uiso 1 1 calc R . .
C17 C 1.1299(2) 0.0587(3) 0.32742(18) 0.0593(14) Uani 1 1 d U . .
C18 C 1.0850(2) 0.0251(3) 0.34917(18) 0.0639(14) Uani 1 1 d U . .
C19 C 1.0353(3) -0.0154(3) 0.33093(18) 0.0783(17) Uani 1 1 d U . .
H19 H 1.0297 -0.0203 0.3046 0.094 Uiso 1 1 calc R . .
C20 C 0.9939(3) -0.0485(3) 0.35090(19) 0.0845(18) Uani 1 1 d U . .
H20 H 0.9610 -0.0753 0.3379 0.101 Uiso 1 1 calc R . .
C21 C 1.0011(3) -0.0422(4) 0.39011(19) 0.0809(17) Uani 1 1 d U . .
C22 C 1.0499(3) -0.0021(3) 0.40858(19) 0.0839(18) Uani 1 1 d U . .
H22 H 1.0564 0.0024 0.4350 0.101 Uiso 1 1 calc R . .
C23 C 1.0891(3) 0.0315(3) 0.3874(2) 0.0815(18) Uani 1 1 d U . .
H23 H 1.1206 0.0605 0.4002 0.098 Uiso 1 1 calc R . .
C24 C 0.9588(4) -0.0687(5) 0.4495(3) 0.134(3) Uani 1 1 d U . .
H24A H 0.9163 -0.0743 0.4543 0.161 Uiso 1 1 calc R . .
H24B H 0.9723 -0.0206 0.4571 0.161 Uiso 1 1 calc R . .
C25 C 0.9984(5) -0.1193(5) 0.4726(3) 0.183(5) Uani 1 1 d U . .
H25A H 0.9821 -0.1668 0.4676 0.275 Uiso 1 1 calc R . .
H25B H 0.9994 -0.1080 0.4991 0.275 Uiso 1 1 calc R . .
H25C H 1.0399 -0.1167 0.4667 0.275 Uiso 1 1 calc R . .
C26 C 0.9165(3) -0.1280(4) 0.38883(19) 0.0788(17) Uani 1 1 d U . .
C27 C 0.8556(3) -0.1107(3) 0.37681(19) 0.0819(18) Uani 1 1 d U . .
H27 H 0.8409 -0.0661 0.3828 0.098 Uiso 1 1 calc R . .
C28 C 0.8158(3) -0.1578(3) 0.35600(17) 0.0672(15) Uani 1 1 d U . .
H28 H 0.7744 -0.1449 0.3478 0.081 Uiso 1 1 calc R . .
C29 C 0.8363(2) -0.2247(3) 0.34691(17) 0.0588(14) Uani 1 1 d U . .
C30 C 0.7930(3) -0.2746(3) 0.32398(18) 0.0624(14) Uani 1 1 d U . .
C31 C 0.8973(3) -0.2424(4) 0.35933(19) 0.0829(18) Uani 1 1 d U . .
H31 H 0.9124 -0.2872 0.3540 0.100 Uiso 1 1 calc R . .
C32 C 0.9367(3) -0.1922(4) 0.3803(2) 0.0878(19) Uani 1 1 d U . .
H32 H 0.9783 -0.2041 0.3884 0.105 Uiso 1 1 calc R . .
C33 C 0.9151(2) 0.3787(3) 0.14864(14) 0.0471(11) Uani 1 1 d U . .
C34 C 0.8713(2) 0.3176(2) 0.13568(14) 0.0474(12) Uani 1 1 d U . .
H34A H 0.8940 0.2790 0.1258 0.057 Uiso 1 1 calc R . .
H34B H 0.8534 0.2992 0.1570 0.057 Uiso 1 1 calc R . .
C35 C 0.7849(2) 0.2939(3) 0.08823(15) 0.0449(12) Uani 1 1 d U . .
C36 C 0.7389(2) 0.3184(3) 0.05936(16) 0.0618(15) Uani 1 1 d U . .
H36 H 0.7369 0.3666 0.0528 0.074 Uiso 1 1 calc R . .
C37 C 0.6973(2) 0.2721(3) 0.04111(18) 0.0677(16) Uani 1 1 d U . .
H37 H 0.6665 0.2900 0.0222 0.081 Uiso 1 1 calc R . .
C38 C 0.7413(2) 0.1800(3) 0.07548(15) 0.0535(13) Uani 1 1 d U . .
H38 H 0.7425 0.1314 0.0812 0.064 Uiso 1 1 calc R . .
C39 C 0.7853(2) 0.2227(3) 0.09601(15) 0.0482(12) Uani 1 1 d U . .
H39 H 0.8152 0.2034 0.1151 0.058 Uiso 1 1 calc R . .
C40 C 0.9640(2) 0.3551(3) 0.18244(16) 0.0566(14) Uani 1 1 d U . .
H40A H 1.0001 0.3863 0.1847 0.068 Uiso 1 1 calc R . .
H40B H 0.9466 0.3583 0.2058 0.068 Uiso 1 1 calc R . .
C41 C 1.0292(2) 0.2552(3) 0.20149(15) 0.0501(12) Uani 1 1 d U . .
C42 C 1.0320(2) 0.1820(3) 0.20386(15) 0.0575(14) Uani 1 1 d U . .
H42 H 1.0014 0.1542 0.1893 0.069 Uiso 1 1 calc R . .
C43 C 1.0796(2) 0.1504(3) 0.22748(16) 0.0564(14) Uani 1 1 d U . .
H43 H 1.0800 0.1007 0.2290 0.068 Uiso 1 1 calc R . .
C44 C 1.1218(2) 0.2577(3) 0.24680(16) 0.0619(15) Uani 1 1 d U . .
H44 H 1.1520 0.2849 0.2621 0.074 Uiso 1 1 calc R . .
C45 C 1.0753(2) 0.2929(3) 0.22357(16) 0.0621(15) Uani 1 1 d U . .
H45 H 1.0751 0.3427 0.2228 0.074 Uiso 1 1 calc R . .
C46 C 0.9470(2) 0.4010(3) 0.11537(15) 0.0528(13) Uani 1 1 d U . .
H46A H 0.9742 0.3630 0.1092 0.063 Uiso 1 1 calc R . .
H46B H 0.9160 0.4108 0.0930 0.063 Uiso 1 1 calc R . .
C47 C 1.0178(3) 0.4921(3) 0.10253(18) 0.0735(16) Uani 1 1 d U . .
C48 C 1.0251(3) 0.4634(3) 0.06847(16) 0.0649(15) Uani 1 1 d U . .
H48 H 1.0049 0.4212 0.0596 0.078 Uiso 1 1 calc R . .
C49 C 1.0634(3) 0.4987(3) 0.04757(17) 0.0699(16) Uani 1 1 d U . .
H49 H 1.0678 0.4790 0.0242 0.084 Uiso 1 1 calc R . .
C50 C 1.0886(4) 0.5841(4) 0.0911(2) 0.115(2) Uani 1 1 d U . .
H50 H 1.1120 0.6241 0.1000 0.139 Uiso 1 1 calc R . .
C51 C 1.0492(4) 0.5549(4) 0.1138(2) 0.116(2) Uani 1 1 d U . .
H51 H 1.0439 0.5772 0.1364 0.139 Uiso 1 1 calc R . .
C52 C 0.8146(2) 0.4669(3) 0.20703(16) 0.0564(13) Uani 1 1 d U . .
C53 C 0.7703(2) 0.4411(3) 0.22766(18) 0.0688(15) Uani 1 1 d U . .
H53 H 0.7608 0.3925 0.2273 0.083 Uiso 1 1 calc R . .
C54 C 0.7406(3) 0.4875(3) 0.24845(18) 0.0706(16) Uani 1 1 d U . .
H54 H 0.7108 0.4692 0.2619 0.085 Uiso 1 1 calc R . .
C55 C 0.7953(3) 0.5820(3) 0.23143(17) 0.0652(15) Uani 1 1 d U . .
H55 H 0.8055 0.6304 0.2334 0.078 Uiso 1 1 calc R . .
C56 C 0.8266(2) 0.5402(3) 0.20866(17) 0.0628(15) Uani 1 1 d U . .
H56 H 0.8550 0.5605 0.1948 0.075 Uiso 1 1 calc R . .
C57 C 0.8809(2) 0.4430(3) 0.16140(15) 0.0518(13) Uani 1 1 d U . .
H57A H 0.9107 0.4779 0.1736 0.062 Uiso 1 1 calc R . .
H57B H 0.8555 0.4654 0.1396 0.062 Uiso 1 1 calc R . .
C8' C 0.8258(4) -0.1429(6) -0.1499(3) 0.129(2) Uani 0.50 1 d PU A 2
H8'1 H 0.8491 -0.1816 -0.1592 0.155 Uiso 0.50 1 calc PR A 2
H8'2 H 0.7815 -0.1501 -0.1585 0.155 Uiso 0.50 1 calc PR A 2
C9' C 0.8452(8) -0.0774(9) -0.1605(5) 0.158(6) Uani 0.50 1 d PDU A 2
H9'1 H 0.8310 -0.0409 -0.1449 0.237 Uiso 0.50 1 calc PR A 2
H9'2 H 0.8282 -0.0688 -0.1868 0.237 Uiso 0.50 1 calc PR A 2
H9'3 H 0.8900 -0.0766 -0.1573 0.237 Uiso 0.50 1 calc PR A 2
Cd1 Cd 0.632944(16) 0.12459(2) 0.012663(12) 0.05308(14) Uani 1 1 d U . .
Cd2 Cd 1.206012(16) 0.13166(2) 0.288960(12) 0.05227(14) Uani 1 1 d . . .
N1 N 1.0945(2) 0.5584(3) 0.05776(14) 0.0726(13) Uani 1 1 d U . .
N2 N 0.7524(2) 0.5590(2) 0.25053(14) 0.0621(12) Uani 1 1 d U . .
N3 N 0.69699(18) 0.2025(2) 0.04810(13) 0.0562(11) Uani 1 1 d U . .
N4 N 1.12637(18) 0.1866(2) 0.24889(13) 0.0547(11) Uani 1 1 d U . .
N6 N 0.9588(3) -0.0767(3) 0.40899(17) 0.0970(16) Uani 1 1 d U . .
N7 N 0.8403(3) -0.1361(4) -0.10897(17) 0.1191(19) Uani 1 1 d U . .
O1 O 0.71895(19) 0.0581(2) 0.00631(15) 0.0900(14) Uani 1 1 d U . .
O2 O 0.63361(19) 0.0281(2) -0.03148(11) 0.0818(12) Uani 1 1 d U . .
O3 O 1.03419(19) -0.3337(2) -0.00435(15) 0.0912(14) Uani 1 1 d U . .
O4 O 1.09848(19) -0.2848(3) -0.03581(13) 0.0932(14) Uani 1 1 d U . .
O5 O 1.16605(18) 0.1057(2) 0.34206(12) 0.0809(12) Uani 1 1 d U . .
O6 O 1.13053(17) 0.03874(19) 0.29371(12) 0.0692(11) Uani 1 1 d U . .
O7 O 0.74150(17) -0.2543(2) 0.30740(12) 0.0800(12) Uani 1 1 d U . .
O8 O 0.80760(18) -0.3389(2) 0.32284(14) 0.0879(13) Uani 1 1 d U . .
O9 O 0.82320(14) 0.34328(17) 0.10672(10) 0.0518(9) Uani 1 1 d U . .
O10 O 0.84207(15) 0.41824(17) 0.18772(10) 0.0575(9) Uani 1 1 d U . .
O11 O 0.98287(18) 0.4645(2) 0.12681(11) 0.0778(12) Uani 1 1 d U . .
O12 O 0.98217(15) 0.28299(18) 0.17654(10) 0.0597(10) Uani 1 1 d U . .

loop_
_atom_site_aniso_label
_atom_site_aniso_U_11
_atom_site_aniso_U_22
_atom_site_aniso_U_33
_atom_site_aniso_U_23
_atom_site_aniso_U_13
_atom_site_aniso_U_12
C1 0.071(4) 0.075(4) 0.074(4) 0.020(3) 0.033(3) 0.027(3)
C2 0.068(3) 0.075(3) 0.072(4) 0.021(3) 0.021(3) 0.029(3)
C3 0.070(4) 0.119(5) 0.065(4) 0.012(4) 0.013(3) 0.053(3)
C4 0.087(4) 0.148(5) 0.064(4) 0.000(4) 0.008(3) 0.055(4)
C5 0.081(4) 0.137(5) 0.067(4) 0.013(4) 0.022(3) 0.061(4)
C6 0.060(3) 0.106(4) 0.086(4) 0.002(4) 0.019(3) 0.039(3)
C7 0.065(4) 0.090(4) 0.094(4) 0.001(4) 0.016(3) 0.018(3)
C8 0.111(4) 0.195(6) 0.084(4) 0.008(5) 0.023(4) 0.075(5)
C9 0.126(10) 0.174(12) 0.091(10) -0.041(10) -0.005(9) 0.043(10)
C10 0.088(4) 0.148(5) 0.069(4) -0.007(4) 0.018(4) 0.065(4)
C11 0.098(4) 0.148(5) 0.071(4) 0.001(4) 0.023(4) 0.055(4)
C12 0.073(4) 0.132(5) 0.078(5) -0.017(4) 0.024(4) 0.038(4)
C13 0.059(3) 0.073(4) 0.079(4) -0.030(3) 0.005(3) 0.019(3)
C14 0.060(3) 0.081(4) 0.084(4) -0.031(3) -0.004(3) 0.024(3)
C15 0.065(4) 0.095(4) 0.113(5) 0.002(4) 0.008(4) 0.020(3)
C16 0.061(4) 0.125(5) 0.107(5) 0.003(4) 0.018(4) 0.037(4)
C17 0.053(3) 0.061(3) 0.066(4) -0.009(3) 0.017(3) -0.011(3)
C18 0.062(3) 0.061(3) 0.069(4) -0.015(3) 0.012(3) -0.021(3)
C19 0.080(4) 0.089(4) 0.068(4) -0.013(3) 0.016(3) -0.033(3)
C20 0.075(4) 0.104(4) 0.074(4) -0.010(4) 0.011(3) -0.049(3)
C21 0.076(3) 0.102(4) 0.067(4) -0.005(3) 0.020(3) -0.044(3)
C22 0.084(4) 0.098(4) 0.069(4) -0.012(3) 0.012(3) -0.051(3)
C23 0.074(4) 0.091(4) 0.079(4) -0.021(3) 0.010(3) -0.045(3)
C24 0.135(6) 0.154(6) 0.116(6) -0.025(6) 0.028(5) -0.069(5)
C25 0.226(11) 0.169(9) 0.130(8) 0.046(7) -0.041(8) -0.042(8)
C26 0.073(4) 0.084(4) 0.081(4) -0.009(3) 0.018(3) -0.039(3)
C27 0.087(4) 0.070(4) 0.092(4) -0.011(3) 0.026(4) -0.026(3)
C28 0.058(3) 0.071(4) 0.074(4) 0.001(3) 0.016(3) -0.019(3)
C29 0.045(3) 0.059(3) 0.075(4) 0.005(3) 0.019(3) -0.017(3)
C30 0.050(3) 0.061(3) 0.080(4) 0.004(3) 0.022(3) -0.013(3)
C31 0.055(3) 0.079(4) 0.111(5) -0.004(4) 0.005(3) -0.004(3)
C32 0.050(3) 0.095(4) 0.115(5) -0.006(4) 0.004(3) -0.014(3)
C33 0.046(2) 0.049(3) 0.048(3) -0.002(2) 0.013(2) -0.002(2)
C34 0.043(3) 0.043(3) 0.055(3) -0.003(2) 0.006(2) -0.002(2)
C35 0.037(2) 0.042(3) 0.056(3) 0.005(2) 0.008(2) 0.000(2)
C36 0.058(3) 0.044(3) 0.078(4) 0.009(3) -0.004(3) -0.002(3)
C37 0.050(3) 0.059(3) 0.087(4) 0.006(3) -0.010(3) 0.002(3)
C38 0.056(3) 0.039(3) 0.064(3) 0.012(2) 0.004(3) 0.003(2)
C39 0.043(3) 0.044(3) 0.054(3) 0.006(2) 0.000(2) -0.001(2)
C40 0.058(3) 0.056(3) 0.055(3) -0.005(3) 0.008(3) 0.001(3)
C41 0.044(3) 0.051(3) 0.054(3) -0.006(2) 0.007(2) -0.001(2)
C42 0.051(3) 0.057(3) 0.060(3) -0.005(3) -0.003(3) -0.005(3)
C43 0.060(3) 0.045(3) 0.064(4) -0.009(3) 0.009(3) -0.001(3)
C44 0.055(3) 0.057(3) 0.069(4) -0.011(3) -0.004(3) 0.002(3)
C45 0.059(3) 0.047(3) 0.076(4) -0.005(3) -0.002(3) 0.003(3)
C46 0.051(3) 0.057(3) 0.052(3) -0.006(3) 0.013(2) -0.006(2)
C47 0.083(3) 0.079(4) 0.064(4) -0.024(3) 0.028(3) -0.042(3)
C48 0.075(3) 0.067(3) 0.057(4) -0.012(3) 0.022(3) -0.029(3)
C49 0.082(4) 0.078(4) 0.053(4) -0.015(3) 0.021(3) -0.019(3)
C50 0.141(5) 0.123(5) 0.092(5) -0.040(4) 0.051(4) -0.078(4)
C51 0.155(5) 0.120(5) 0.089(5) -0.046(4) 0.070(4) -0.072(4)
C52 0.052(3) 0.052(3) 0.068(3) -0.004(3) 0.020(3) 0.002(2)
C53 0.069(3) 0.051(3) 0.093(4) -0.008(3) 0.034(3) -0.007(3)
C54 0.061(3) 0.067(4) 0.091(4) -0.011(3) 0.035(3) -0.009(3)
C55 0.068(3) 0.049(3) 0.083(4) -0.005(3) 0.024(3) -0.004(3)
C56 0.057(3) 0.058(3) 0.080(4) -0.004(3) 0.029(3) -0.001(3)
C57 0.054(3) 0.049(3) 0.055(3) 0.000(2) 0.018(2) -0.001(2)
C8' 0.111(4) 0.195(6) 0.084(4) 0.008(5) 0.023(4) 0.075(5)
C9' 0.145(11) 0.218(14) 0.111(11) -0.024(12) 0.023(10) 0.053(12)
Cd1 0.0385(2) 0.0560(3) 0.0656(3) -0.0044(2) 0.01104(18) -0.00254(18)
Cd2 0.0453(2) 0.0512(2) 0.0612(3) -0.0063(2) 0.01140(19) -0.00043(18)
N1 0.076(3) 0.085(3) 0.061(3) -0.022(3) 0.024(3) -0.030(3)
N2 0.055(3) 0.059(3) 0.075(3) -0.011(2) 0.019(2) -0.001(2)
N3 0.048(2) 0.048(3) 0.072(3) 0.005(2) 0.007(2) 0.000(2)
N4 0.049(2) 0.052(3) 0.062(3) -0.005(2) 0.006(2) -0.001(2)
N6 0.099(3) 0.123(4) 0.072(3) -0.013(3) 0.024(3) -0.056(3)
N7 0.097(3) 0.190(5) 0.072(3) 0.010(4) 0.018(3) 0.087(3)
O1 0.070(3) 0.091(3) 0.111(4) -0.029(3) 0.021(3) 0.010(2)
O2 0.078(3) 0.104(3) 0.067(3) -0.0096(19) 0.023(2) 0.034(2)
O3 0.059(3) 0.088(3) 0.121(4) 0.002(3) -0.001(3) 0.014(2)
O4 0.058(2) 0.129(4) 0.091(3) -0.015(3) 0.005(2) 0.024(3)
O5 0.084(3) 0.084(3) 0.078(3) -0.020(2) 0.025(2) -0.048(2)
O6 0.074(2) 0.069(2) 0.068(3) -0.007(2) 0.023(2) -0.018(2)
O7 0.058(2) 0.069(3) 0.105(3) 0.000(2) -0.011(2) -0.009(2)
O8 0.064(3) 0.073(3) 0.123(4) -0.018(3) 0.004(2) 0.002(2)
O9 0.0426(19) 0.0452(19) 0.064(2) 0.0058(17) -0.0030(17) -0.0029(16)
O10 0.059(2) 0.049(2) 0.071(3) -0.0030(18) 0.0302(19) -0.0001(17)
O11 0.093(3) 0.081(3) 0.069(3) -0.027(2) 0.040(2) -0.046(2)
O12 0.057(2) 0.053(2) 0.063(2) -0.0105(18) -0.0064(19) 0.0031(18)

loop_
_atom_type_symbol
_atom_type_description
_atom_type_scat_dispersion_real
_atom_type_scat_dispersion_imag
_atom_type_scat_source
C C 0.0033 0.0016 'International Tables Vol C Tables 4.2.6.8 and 6.1.1.4'
H H 0.0000 0.0000 'International Tables Vol C Tables 4.2.6.8 and 6.1.1.4'
N N 0.0061 0.0033 'International Tables Vol C Tables 4.2.6.8 and 6.1.1.4'
O O 0.0106 0.0060 'International Tables Vol C Tables 4.2.6.8 and 6.1.1.4'
Cd Cd -0.8075 1.2024 'International Tables Vol C Tables 4.2.6.8 and 6.1.1.4'

loop_
_geom_angle_atom_site_label_1
_geom_angle_atom_site_label_2
_geom_angle_atom_site_label_3
_geom_angle
_geom_angle_site_symmetry_1
_geom_angle_site_symmetry_3
O1 C1 O2 121.3(6) . .
O1 C1 C2 121.9(6) . .
O2 C1 C2 116.7(6) . .
C3 C2 C7 117.7(6) . .
C3 C2 C1 123.9(6) . .
C7 C2 C1 118.1(6) . .
C2 C3 C4 121.5(6) . .
C2 C3 H3 119.2 . .
C4 C3 H3 119.2 . .
C3 C4 C5 120.0(7) . .
C3 C4 H4 120.0 . .
C5 C4 H4 120.0 . .
C6 C5 C4 119.3(6) . .
C6 C5 N7 120.0(6) . .
C4 C5 N7 120.7(7) . .
C5 C6 C7 119.9(6) . .
C5 C6 H6 120.0 . .
C7 C6 H6 120.0 . .
C6 C7 C2 121.5(7) . .
C6 C7 H7 119.3 . .
C2 C7 H7 119.3 . .
C9 C8 N7 113.0(12) . .
C9 C8 H8A 109.0 . .
N7 C8 H8A 109.0 . .
C9 C8 H8B 109.0 . .
N7 C8 H8B 109.0 . .
H8A C8 H8B 107.8 . .
C16 C10 C11 117.1(7) . .
C16 C10 N7 120.0(7) . .
C11 C10 N7 122.8(8) . .
C12 C11 C10 121.7(8) . .
C12 C11 H11 119.2 . .
C10 C11 H11 119.2 . .
C11 C12 C13 121.8(7) . .
C11 C12 H12 119.1 . .
C13 C12 H12 119.1 . .
C12 C13 C15 117.5(6) . .
C12 C13 C14 122.4(7) . .
C15 C13 C14 120.1(7) . .
O4 C14 O3 119.7(7) . .
O4 C14 C13 122.5(8) . .
O3 C14 C13 117.8(7) . .
O4 C14 Cd1 64.0(4) . 3_545
O3 C14 Cd1 55.8(3) . 3_545
C13 C14 Cd1 173.4(6) . 3_545
C13 C15 C16 119.7(7) . .
C13 C15 H15 120.2 . .
C16 C15 H15 120.2 . .
C10 C16 C15 122.2(7) . .
C10 C16 H16 118.9 . .
C15 C16 H16 118.9 . .
O5 C17 O6 120.5(5) . .
O5 C17 C18 120.5(6) . .
O6 C17 C18 118.9(5) . .
C23 C18 C19 115.9(6) . .
C23 C18 C17 123.2(5) . .
C19 C18 C17 121.0(6) . .
C20 C19 C18 121.6(6) . .
C20 C19 H19 119.2 . .
C18 C19 H19 119.2 . .
C21 C20 C19 120.5(6) . .
C21 C20 H20 119.8 . .
C19 C20 H20 119.8 . .
C22 C21 C20 118.6(6) . .
C22 C21 N6 122.9(6) . .
C20 C21 N6 118.5(6) . .
C21 C22 C23 118.9(6) . .
C21 C22 H22 120.5 . .
C23 C22 H22 120.5 . .
C18 C23 C22 124.4(6) . .
C18 C23 H23 117.8 . .
C22 C23 H23 117.8 . .
N6 C24 C25 113.8(9) . .
N6 C24 H24A 108.8 . .
C25 C24 H24A 108.8 . .
N6 C24 H24B 108.8 . .
C25 C24 H24B 108.8 . .
H24A C24 H24B 107.7 . .
C24 C25 H25A 109.5 . .
C24 C25 H25B 109.5 . .
H25A C25 H25B 109.5 . .
C24 C25 H25C 109.5 . .
H25A C25 H25C 109.5 . .
H25B C25 H25C 109.5 . .
C32 C26 C27 118.8(6) . .
C32 C26 N6 120.7(7) . .
C27 C26 N6 120.5(7) . .
C26 C27 C28 120.9(6) . .
C26 C27 H27 119.5 . .
C28 C27 H27 119.5 . .
C27 C28 C29 120.7(6) . .
C27 C28 H28 119.6 . .
C29 C28 H28 119.6 . .
C31 C29 C28 118.4(6) . .
C31 C29 C30 121.5(6) . .
C28 C29 C30 120.1(5) . .
O7 C30 O8 119.8(6) . .
O7 C30 C29 121.0(6) . .
O8 C30 C29 119.1(6) . .
O7 C30 Cd2 58.2(3) . 3_445
O8 C30 Cd2 61.7(3) . 3_445
C29 C30 Cd2 173.2(4) . 3_445
C29 C31 C32 118.9(6) . .
C29 C31 H31 120.5 . .
C32 C31 H31 120.5 . .
C26 C32 C31 122.2(6) . .
C26 C32 H32 118.9 . .
C31 C32 H32 118.9 . .
C34 C33 C57 112.1(4) . .
C34 C33 C46 108.2(4) . .
C57 C33 C46 108.8(4) . .
C34 C33 C40 110.0(4) . .
C57 C33 C40 107.5(4) . .
C46 C33 C40 110.1(4) . .
O9 C34 C33 108.4(4) . .
O9 C34 H34A 110.0 . .
C33 C34 H34A 110.0 . .
O9 C34 H34B 110.0 . .
C33 C34 H34B 110.0 . .
H34A C34 H34B 108.4 . .
O9 C35 C39 126.3(4) . .
O9 C35 C36 116.7(4) . .
C39 C35 C36 117.0(5) . .
C37 C36 C35 119.4(5) . .
C37 C36 H36 120.3 . .
C35 C36 H36 120.3 . .
N3 C37 C36 124.6(5) . .
N3 C37 H37 117.7 . .
C36 C37 H37 117.7 . .
N3 C38 C39 124.9(5) . .
N3 C38 H38 117.6 . .
C39 C38 H38 117.6 . .
C38 C39 C35 118.9(5) . .
C38 C39 H39 120.5 . .
C35 C39 H39 120.5 . .
O12 C40 C33 109.1(4) . .
O12 C40 H40A 109.9 . .
C33 C40 H40A 109.9 . .
O12 C40 H40B 109.9 . .
C33 C40 H40B 109.9 . .
H40A C40 H40B 108.3 . .
O12 C41 C45 126.0(5) . .
O12 C41 C42 116.6(5) . .
C45 C41 C42 117.4(5) . .
C43 C42 C41 119.6(5) . .
C43 C42 H42 120.2 . .
C41 C42 H42 120.2 . .
N4 C43 C42 124.0(5) . .
N4 C43 H43 118.0 . .
C42 C43 H43 118.0 . .
N4 C44 C45 123.7(5) . .
N4 C44 H44 118.1 . .
C45 C44 H44 118.1 . .
C44 C45 C41 120.0(5) . .
C44 C45 H45 120.0 . .
C41 C45 H45 120.0 . .
O11 C46 C33 107.4(4) . .
O11 C46 H46A 110.2 . .
C33 C46 H46A 110.2 . .
O11 C46 H46B 110.2 . .
C33 C46 H46B 110.2 . .
H46A C46 H46B 108.5 . .
O11 C47 C48 125.7(5) . .
O11 C47 C51 116.3(6) . .
C48 C47 C51 118.0(6) . .
C47 C48 C49 117.6(5) . .
C47 C48 H48 121.2 . .
C49 C48 H48 121.2 . .
N1 C49 C48 125.8(6) . .
N1 C49 H49 117.1 . .
C48 C49 H49 117.1 . .
N1 C50 C51 123.3(6) . .
N1 C50 H50 118.4 . .
C51 C50 H50 118.4 . .
C47 C51 C50 119.3(7) . .
C47 C51 H51 120.3 . .
C50 C51 H51 120.3 . .
O10 C52 C53 116.2(5) . .
O10 C52 C56 126.4(5) . .
C53 C52 C56 117.4(5) . .
C54 C53 C52 119.6(5) . .
C54 C53 H53 120.2 . .
C52 C53 H53 120.2 . .
N2 C54 C53 123.5(5) . .
N2 C54 H54 118.3 . .
C53 C54 H54 118.3 . .
N2 C55 C56 125.3(5) . .
N2 C55 H55 117.3 . .
C56 C55 H55 117.3 . .
C55 C56 C52 118.2(5) . .
C55 C56 H56 120.9 . .
C52 C56 H56 120.9 . .
O10 C57 C33 108.0(4) . .
O10 C57 H57A 110.1 . .
C33 C57 H57A 110.1 . .
O10 C57 H57B 110.1 . .
C33 C57 H57B 110.1 . .
H57A C57 H57B 108.4 . .
H9'1 C9' H9'2 109.5 . .
H9'1 C9' H9'3 109.5 . .
H9'2 C9' H9'3 109.5 . .
N3 Cd1 O3 113.39(16) . 3_455
N3 Cd1 O1 88.14(16) . .
O3 Cd1 O1 155.86(18) 3_455 .
N3 Cd1 N1 102.65(17) . 3_445
O3 Cd1 N1 86.31(18) 3_455 3_445
O1 Cd1 N1 100.00(18) . 3_445
N3 Cd1 O2 141.76(15) . .
O3 Cd1 O2 101.01(16) 3_455 .
O1 Cd1 O2 55.41(14) . .
N1 Cd1 O2 95.48(16) 3_445 .
N3 Cd1 O4 92.08(15) . 3_455
O3 Cd1 O4 53.68(16) 3_455 3_455
O1 Cd1 O4 117.82(16) . 3_455
N1 Cd1 O4 139.86(16) 3_445 3_455
O2 Cd1 O4 95.32(15) . 3_455
N3 Cd1 C14 104.29(18) . 3_455
O3 Cd1 C14 27.18(18) 3_455 3_455
O1 Cd1 C14 140.1(2) . 3_455
N1 Cd1 C14 113.5(2) 3_445 3_455
O2 Cd1 C14 98.70(16) . 3_455
O4 Cd1 C14 26.50(18) 3_455 3_455
O5 Cd2 N2 130.07(16) . 3_545
O5 Cd2 N4 105.23(15) . .
N2 Cd2 N4 104.80(16) 3_545 .
O5 Cd2 O7 96.65(15) . 3
N2 Cd2 O7 123.90(15) 3_545 3
N4 Cd2 O7 86.93(14) . 3
O5 Cd2 O8 94.38(15) . 3
N2 Cd2 O8 88.75(15) 3_545 3
N4 Cd2 O8 138.32(15) . 3
O7 Cd2 O8 54.01(13) 3 3
O5 Cd2 O6 55.10(13) . .
N2 Cd2 O6 89.18(15) 3_545 .
N4 Cd2 O6 85.08(14) . .
O7 Cd2 O6 146.90(14) 3 .
O8 Cd2 O6 135.19(15) 3 .
O5 Cd2 C30 95.05(15) . 3
N2 Cd2 C30 108.46(17) 3_545 3
N4 Cd2 C30 113.08(17) . 3
O7 Cd2 C30 26.87(14) 3 3
O8 Cd2 C30 27.18(14) 3 3
O6 Cd2 C30 149.19(16) . 3
C50 N1 C49 115.8(5) . .
C50 N1 Cd1 122.7(5) . 3
C49 N1 Cd1 119.5(4) . 3
C55 N2 C54 115.8(5) . .
C55 N2 Cd2 122.6(4) . 3_455
C54 N2 Cd2 121.4(4) . 3_455
C38 N3 C37 115.2(5) . .
C38 N3 Cd1 121.0(3) . .
C37 N3 Cd1 123.5(4) . .
C44 N4 C43 115.2(4) . .
C44 N4 Cd2 121.4(4) . .
C43 N4 Cd2 123.2(3) . .
C21 N6 C26 119.3(6) . .
C21 N6 C24 123.1(6) . .
C26 N6 C24 117.4(6) . .
C10 N7 C5 118.6(6) . .
C10 N7 C8 117.0(6) . .
C5 N7 C8 124.0(6) . .
C1 O1 Cd1 94.5(4) . .
C1 O2 Cd1 87.7(4) . .
C14 O3 Cd1 97.0(4) . 3_545
C14 O4 Cd1 89.5(5) . 3_545
C17 O5 Cd2 96.0(4) . .
C17 O6 Cd2 88.1(3) . .
C30 O7 Cd2 94.9(4) . 3_445
C30 O8 Cd2 91.2(4) . 3_445
C35 O9 C34 116.4(4) . .
C52 O10 C57 118.4(4) . .
C47 O11 C46 118.0(4) . .
C41 O12 C40 117.8(4) . .

loop_
_geom_bond_atom_site_label_1
_geom_bond_atom_site_label_2
_geom_bond_distance
_geom_bond_site_symmetry_2
C1 O1 1.214(7) .
C1 O2 1.281(6) .
C1 C2 1.497(8) .
C2 C3 1.367(8) .
C2 C7 1.393(7) .
C3 C4 1.383(8) .
C3 H3 0.9300 .
C4 C5 1.390(8) .
C4 H4 0.9300 .
C5 C6 1.365(9) .
C5 N7 1.401(8) .
C6 C7 1.384(8) .
C6 H6 0.9300 .
C7 H7 0.9300 .
C8 C9 1.337(13) .
C8 N7 1.444(10) .
C8 H8A 0.9700 .
C8 H8B 0.9700 .
C9 H9A 0.9600 .
C9 H9B 0.9600 .
C9 H9C 0.9600 .
C10 C16 1.337(9) .
C10 C11 1.370(9) .
C10 N7 1.399(8) .
C11 C12 1.354(8) .
C11 H11 0.9300 .
C12 C13 1.352(9) .
C12 H12 0.9300 .
C13 C15 1.378(8) .
C13 C14 1.477(8) .
C14 O4 1.214(7) .
C14 O3 1.252(8) .
C14 Cd1 2.720(7) 3_545
C15 C16 1.389(8) .
C15 H15 0.9300 .
C16 H16 0.9300 .
C17 O5 1.233(6) .
C17 O6 1.258(6) .
C17 C18 1.481(7) .
C18 C23 1.353(8) .
C18 C19 1.387(7) .
C19 C20 1.379(8) .
C19 H19 0.9300 .
C20 C21 1.383(8) .
C20 H20 0.9300 .
C21 C22 1.374(7) .
C21 N6 1.381(7) .
C22 C23 1.377(8) .
C22 H22 0.9300 .
C23 H23 0.9300 .
C24 N6 1.448(9) .
C24 C25 1.441(11) .
C24 H24A 0.9700 .
C24 H24B 0.9700 .
C25 H25A 0.9600 .
C25 H25B 0.9600 .
C25 H25C 0.9600 .
C26 C32 1.329(8) .
C26 C27 1.359(8) .
C26 N6 1.434(7) .
C27 C28 1.364(7) .
C27 H27 0.9300 .
C28 C29 1.381(7) .
C28 H28 0.9300 .
C29 C31 1.365(7) .
C29 C30 1.472(7) .
C30 O7 1.235(6) .
C30 O8 1.243(6) .
C30 Cd2 2.722(6) 3_445
C31 C32 1.398(8) .
C31 H31 0.9300 .
C32 H32 0.9300 .
C33 C34 1.508(6) .
C33 C57 1.519(6) .
C33 C46 1.524(6) .
C33 C40 1.531(7) .
C34 O9 1.425(5) .
C34 H34A 0.9700 .
C34 H34B 0.9700 .
C35 O9 1.340(5) .
C35 C39 1.358(6) .
C35 C36 1.387(6) .
C36 C37 1.338(7) .
C36 H36 0.9300 .
C37 N3 1.323(6) .
C37 H37 0.9300 .
C38 N3 1.319(6) .
C38 C39 1.360(6) .
C38 H38 0.9300 .
C39 H39 0.9300 .
C40 O12 1.429(5) .
C40 H40A 0.9700 .
C40 H40B 0.9700 .
C41 O12 1.342(5) .
C41 C45 1.363(6) .
C41 C42 1.370(7) .
C42 C43 1.355(6) .
C42 H42 0.9300 .
C43 N4 1.346(6) .
C43 H43 0.9300 .
C44 N4 1.334(6) .
C44 C45 1.363(6) .
C44 H44 0.9300 .
C45 H45 0.9300 .
C46 O11 1.440(5) .
C46 H46A 0.9700 .
C46 H46B 0.9700 .
C47 O11 1.342(6) .
C47 C48 1.358(7) .
C47 C51 1.381(8) .
C48 C49 1.371(7) .
C48 H48 0.9300 .
C49 N1 1.323(6) .
C49 H49 0.9300 .
C50 N1 1.306(8) .
C50 C51 1.380(9) .
C50 H50 0.9300 .
C51 H51 0.9300 .
C52 O10 1.337(6) .
C52 C53 1.389(7) .
C52 C56 1.393(7) .
C53 C54 1.367(7) .
C53 H53 0.9300 .
C54 N2 1.359(6) .
C54 H54 0.9300 .
C55 N2 1.313(6) .
C55 C56 1.381(7) .
C55 H55 0.9300 .
C56 H56 0.9300 .
C57 O10 1.435(5) .
C57 H57A 0.9700 .
C57 H57B 0.9700 .
C9' H9'1 0.9600 .
C9' H9'2 0.9600 .
C9' H9'3 0.9600 .
Cd1 N3 2.250(4) .
Cd1 O3 2.266(4) 3_455
Cd1 O1 2.283(4) .
Cd1 N1 2.289(5) 3_445
Cd1 O2 2.392(4) .
Cd1 O4 2.444(5) 3_455
Cd1 C14 2.720(7) 3_455
Cd2 O5 2.258(4) .
Cd2 N2 2.275(4) 3_545
Cd2 N4 2.293(4) .
Cd2 O7 2.323(4) 3
Cd2 O8 2.396(4) 3
Cd2 O6 2.411(3) .
Cd2 C30 2.722(6) 3
N1 Cd1 2.289(5) 3
N2 Cd2 2.275(4) 3_455
O3 Cd1 2.266(4) 3_545
O4 Cd1 2.444(5) 3_545
O7 Cd2 2.323(4) 3_445
O8 Cd2 2.396(4) 3_445

loop_
_platon_squeeze_void_nr
_platon_squeeze_void_average_x
_platon_squeeze_void_average_y
_platon_squeeze_void_average_z
_platon_squeeze_void_volume
_platon_squeeze_void_count_electrons
_platon_squeeze_void_content
1 0.687 -0.125 0.060 4490 1048 ' '
2 0.871 0.115 0.030 24 8 ' '
3 0.129 0.115 0.470 24 9 ' '
4 0.371 0.385 0.530 24 9 ' '
5 0.629 0.384 0.970 24 10 ' '
6 0.371 0.615 0.030 24 8 ' '
7 0.629 0.615 0.470 24 9 ' '
8 0.871 0.885 0.530 24 9 ' '
9 0.129 0.884 0.970 24 10 ' '
